data_2214029
loop_
_publ_author_name
'Huan-Mei Guo'

_publ_section_title
;
 3-(4-Chlorophenyl)-5-(2-furyl)-1-phenyl-2-pyrazoline
;
_journal_coeditor_code AT2318
_journal_issue 7
_journal_name_full 'Acta Crystallographica Section E'
_journal_page_first o3147
_journal_page_last o3147
_journal_paper_doi 10.1107/S1600536807027080
_journal_volume 63
_journal_year 2007
_chemical_formula_iupac 'C19 H15 Cl N2 O'
_chemical_formula_moiety 'C19 H15 Cl N2 O'
_chemical_formula_sum 'C19 H15 Cl N2 O'
_chemical_formula_weight 322.78
_chemical_name_systematic
;
3-(4-Chlorophenyl)-5-(2-furyl)-1-phenyl-2-pyrazoline
;
_space_group_IT_number 2
_symmetry_cell_setting triclinic
_symmetry_space_group_name_Hall '-P 1'
_symmetry_space_group_name_H-M 'P -1'
_atom_sites_solution_hydrogens geom
_atom_sites_solution_primary direct
_atom_sites_solution_secondary difmap
_audit_creation_method SHELXL-97
_cell_angle_alpha 101.424(3)
_cell_angle_beta 90.909(3)
_cell_angle_gamma 99.468(3)
_cell_formula_units_Z 2
_cell_length_a 5.9247(14)
_cell_length_b 8.482(2)
_cell_length_c 16.284(4)
_cell_measurement_reflns_used 2279
_cell_measurement_temperature 298(2)
_cell_measurement_theta_max 27.730
_cell_measurement_theta_min 2.486
_cell_volume 790.2(3)
_computing_cell_refinement 'SAINT (Bruker, 1997)'
_computing_data_collection 'SMART (Bruker, 1997)'
_computing_data_reduction SAINT
_computing_molecular_graphics 'SHELXTL (Bruker, 1997)'
_computing_publication_material SHELXTL
_computing_structure_refinement 'SHELXL97 (Sheldrick, 1997)'
_computing_structure_solution 'SHELXS97 (Sheldrick, 1997)'
_diffrn_ambient_temperature 298(2)
_diffrn_measured_fraction_theta_full 0.981
_diffrn_measured_fraction_theta_max 0.981
_diffrn_measurement_device_type 'Bruker SMART CCD area-detector'
_diffrn_measurement_method '\f and \w'
_diffrn_radiation_monochromator graphite
_diffrn_radiation_source 'fine-focus sealed tube'
_diffrn_radiation_type MoK\a
_diffrn_radiation_wavelength 0.71073
_diffrn_reflns_av_R_equivalents 0.0185
_diffrn_reflns_av_sigmaI/netI 0.0381
_diffrn_reflns_limit_h_max 7
_diffrn_reflns_limit_h_min -6
_diffrn_reflns_limit_k_max 10
_diffrn_reflns_limit_k_min -9
_diffrn_reflns_limit_l_max 10
_diffrn_reflns_limit_l_min -19
_diffrn_reflns_number 4160
_diffrn_reflns_theta_full 25.49
_diffrn_reflns_theta_max 25.49
_diffrn_reflns_theta_min 2.49
_diffrn_standards_decay_% 0
_diffrn_standards_number 0
_exptl_absorpt_coefficient_mu 0.247
_exptl_absorpt_correction_type none
_exptl_crystal_colour colourless
_exptl_crystal_density_diffrn 1.357
_exptl_crystal_density_method 'not measured'
_exptl_crystal_description bar
_exptl_crystal_F_000 336
_exptl_crystal_size_max 0.50
_exptl_crystal_size_mid 0.27
_exptl_crystal_size_min 0.24
_refine_diff_density_max 0.190
_refine_diff_density_min -0.353
_refine_ls_extinction_coef 0.050(6)
_refine_ls_extinction_expression Fc^*^=kFc[1+0.001xFc^2^\l^3^/sin(2\q)]^-1/4^
_refine_ls_extinction_method SHELXL97
_refine_ls_goodness_of_fit_ref 1.053
_refine_ls_hydrogen_treatment constr
_refine_ls_matrix_type full
_refine_ls_number_parameters 209
_refine_ls_number_reflns 2886
_refine_ls_number_restraints 0
_refine_ls_restrained_S_all 1.053
_refine_ls_R_factor_all 0.0502
_refine_ls_R_factor_gt 0.0435
_refine_ls_shift/su_max 0.001
_refine_ls_shift/su_mean 0.000
_refine_ls_structure_factor_coef Fsqd
_refine_ls_weighting_details 'calc w=1/[\s^2^(Fo^2^)+(0.0609P)^2^+0.1935P] where P=(Fo^2^+2Fc^2^)/3'
_refine_ls_weighting_scheme calc
_refine_ls_wR_factor_gt 0.1201
_refine_ls_wR_factor_ref 0.1263
_reflns_number_gt 2425
_reflns_number_total 2886
_reflns_threshold_expression I>2\s(I)
_cod_data_source_file at2318.cif
_cod_data_source_block I
_cod_database_code 2214029
_cod_database_fobs_code 2214029

loop_
_symmetry_equiv_pos_as_xyz
'x, y, z'
'-x, -y, -z'

loop_
_atom_site_type_symbol
_atom_site_label
_atom_site_fract_x
_atom_site_fract_y
_atom_site_fract_z
_atom_site_U_iso_or_equiv
_atom_site_adp_type
_atom_site_calc_flag
_atom_site_refinement_flags
_atom_site_occupancy
C C1 0.2263(3) 0.3482(2) 0.90901(11) 0.0489(4) Uani d . 1
H H1 0.3316 0.4297 0.9427 0.059 Uiso calc R 1
C C2 0.0290(4) 0.2820(2) 0.94263(13) 0.0580(5) Uani d . 1
H H2 0.0029 0.3190 0.9988 0.070 Uiso calc R 1
C C3 -0.1287(4) 0.1619(3) 0.89393(14) 0.0641(6) Uani d . 1
H H3 -0.2612 0.1172 0.9167 0.077 Uiso calc R 1
C C4 -0.0881(3) 0.1084(2) 0.81056(13) 0.0574(5) Uani d . 1
H H4 -0.1951 0.0276 0.7773 0.069 Uiso calc R 1
C C5 0.1076(3) 0.1722(2) 0.77587(11) 0.0458(4) Uani d . 1
H H5 0.1325 0.1341 0.7197 0.055 Uiso calc R 1
C C6 0.2692(3) 0.29446(19) 0.82523(10) 0.0403(4) Uani d . 1
C C7 0.6222(3) 0.5127(2) 0.83136(11) 0.0431(4) Uani d . 1
H H7 0.6803 0.5025 0.8864 0.052 Uiso calc R 1
C C8 0.5065(3) 0.6574(2) 0.84082(11) 0.0436(4) Uani d . 1
C C9 0.4495(4) 0.7644(2) 0.90572(13) 0.0587(5) Uani d . 1
H H9 0.4799 0.7668 0.9622 0.070 Uiso calc R 1
C C10 0.3343(4) 0.8731(2) 0.87274(16) 0.0645(6) Uani d . 1
H H10 0.2742 0.9602 0.9031 0.077 Uiso calc R 1
C C11 0.3291(4) 0.8265(3) 0.79033(16) 0.0649(6) Uani d . 1
H H11 0.2633 0.8773 0.7527 0.078 Uiso calc R 1
C C12 0.8169(3) 0.5140(2) 0.77046(11) 0.0475(4) Uani d . 1
H H12A 0.8497 0.6174 0.7524 0.057 Uiso calc R 1
H H12B 0.9555 0.4930 0.7957 0.057 Uiso calc R 1
C C13 0.7202(3) 0.3770(2) 0.69861(11) 0.0430(4) Uani d . 1
C C14 0.8373(3) 0.3343(2) 0.62124(11) 0.0448(4) Uani d . 1
C C15 0.7365(4) 0.2127(3) 0.55436(13) 0.0589(5) Uani d . 1
H H15 0.5882 0.1587 0.5580 0.071 Uiso calc R 1
C C16 0.8527(4) 0.1711(3) 0.48325(13) 0.0668(6) Uani d . 1
H H16 0.7838 0.0894 0.4390 0.080 Uiso calc R 1
C C17 1.0720(4) 0.2513(3) 0.47784(12) 0.0567(5) Uani d . 1
C C18 1.1761(4) 0.3720(3) 0.54203(13) 0.0597(5) Uani d . 1
H H18 1.3242 0.4256 0.5377 0.072 Uiso calc R 1
C C19 1.0582(3) 0.4134(3) 0.61333(12) 0.0542(5) Uani d . 1
H H19 1.1281 0.4958 0.6570 0.065 Uiso calc R 1
Cl Cl1 1.21959(12) 0.20021(9) 0.38763(4) 0.0841(3) Uani d . 1
N N1 0.5275(2) 0.29548(17) 0.71306(9) 0.0448(4) Uani d . 1
N N2 0.4665(3) 0.36129(17) 0.79203(9) 0.0483(4) Uani d . 1
O O1 0.4334(2) 0.69357(17) 0.76793(8) 0.0591(4) Uani d . 1

loop_
_atom_site_aniso_label
_atom_site_aniso_U_11
_atom_site_aniso_U_22
_atom_site_aniso_U_33
_atom_site_aniso_U_12
_atom_site_aniso_U_13
_atom_site_aniso_U_23
C1 0.0487(11) 0.0472(10) 0.0446(10) -0.0019(8) -0.0019(8) 0.0034(7)
C2 0.0607(12) 0.0584(11) 0.0483(11) 0.0001(9) 0.0108(9) 0.0025(9)
C3 0.0523(12) 0.0603(12) 0.0695(13) -0.0068(9) 0.0150(10) 0.0015(10)
C4 0.0471(11) 0.0499(10) 0.0644(12) -0.0053(8) -0.0007(9) -0.0028(9)
C5 0.0475(10) 0.0405(9) 0.0463(9) 0.0073(7) -0.0009(7) 0.0015(7)
C6 0.0406(9) 0.0358(8) 0.0450(9) 0.0072(7) -0.0002(7) 0.0087(7)
C7 0.0410(9) 0.0421(9) 0.0416(9) 0.0009(7) -0.0040(7) 0.0031(7)
C8 0.0376(9) 0.0432(9) 0.0449(9) -0.0022(7) -0.0002(7) 0.0050(7)
C9 0.0664(13) 0.0514(11) 0.0528(11) 0.0085(9) 0.0049(9) -0.0016(9)
C10 0.0569(13) 0.0439(10) 0.0876(16) 0.0103(9) 0.0074(11) -0.0006(10)
C11 0.0594(13) 0.0516(11) 0.0845(16) 0.0141(10) -0.0090(11) 0.0135(11)
C12 0.0397(10) 0.0479(10) 0.0514(10) 0.0059(7) 0.0004(7) 0.0033(8)
C13 0.0403(10) 0.0449(9) 0.0433(9) 0.0084(7) -0.0022(7) 0.0075(7)
C14 0.0428(10) 0.0480(9) 0.0439(9) 0.0094(7) -0.0006(7) 0.0087(7)
C15 0.0549(12) 0.0607(12) 0.0527(11) -0.0011(9) 0.0036(9) 0.0006(9)
C16 0.0686(14) 0.0691(13) 0.0532(12) 0.0028(11) 0.0055(10) -0.0029(10)
C17 0.0634(13) 0.0652(12) 0.0452(10) 0.0201(10) 0.0083(9) 0.0119(9)
C18 0.0464(11) 0.0729(13) 0.0593(12) 0.0070(9) 0.0086(9) 0.0144(10)
C19 0.0473(11) 0.0626(11) 0.0479(10) 0.0052(9) 0.0006(8) 0.0032(9)
Cl1 0.0923(5) 0.1062(5) 0.0554(4) 0.0281(4) 0.0260(3) 0.0092(3)
N1 0.0462(9) 0.0446(8) 0.0409(8) 0.0060(7) 0.0013(6) 0.0036(6)
N2 0.0503(9) 0.0426(8) 0.0441(8) -0.0021(6) 0.0059(6) -0.0024(6)
O1 0.0660(9) 0.0584(8) 0.0532(8) 0.0172(7) -0.0056(6) 0.0072(6)

loop_
_atom_type_symbol
_atom_type_description
_atom_type_scat_dispersion_real
_atom_type_scat_dispersion_imag
_atom_type_scat_source
C C 0.0033 0.0016 'International Tables Vol C Tables 4.2.6.8 and 6.1.1.4'
H H 0.0000 0.0000 'International Tables Vol C Tables 4.2.6.8 and 6.1.1.4'
N N 0.0061 0.0033 'International Tables Vol C Tables 4.2.6.8 and 6.1.1.4'
O O 0.0106 0.0060 'International Tables Vol C Tables 4.2.6.8 and 6.1.1.4'
Cl Cl 0.1484 0.1585 'International Tables Vol C Tables 4.2.6.8 and 6.1.1.4'

loop_
_geom_angle_atom_site_label_1
_geom_angle_atom_site_label_2
_geom_angle_atom_site_label_3
_geom_angle
C2 C1 C6 120.70(17)
C2 C1 H1 119.6
C6 C1 H1 119.6
C3 C2 C1 120.57(19)
C3 C2 H2 119.7
C1 C2 H2 119.7
C2 C3 C4 119.11(18)
C2 C3 H3 120.4
C4 C3 H3 120.4
C5 C4 C3 121.30(18)
C5 C4 H4 119.3
C3 C4 H4 119.3
C4 C5 C6 119.85(17)
C4 C5 H5 120.1
C6 C5 H5 120.1
N2 C6 C1 120.40(15)
N2 C6 C5 121.13(16)
C1 C6 C5 118.47(16)
N2 C7 C8 111.74(14)
N2 C7 C12 101.52(13)
C8 C7 C12 114.22(14)
N2 C7 H7 109.7
C8 C7 H7 109.7
C12 C7 H7 109.7
C9 C8 O1 109.14(17)
C9 C8 C7 135.12(17)
O1 C8 C7 115.72(15)
C8 C9 C10 107.40(19)
C8 C9 H9 126.3
C10 C9 H9 126.3
C11 C10 C9 106.41(19)
C11 C10 H10 126.8
C9 C10 H10 126.8
C10 C11 O1 110.64(19)
C10 C11 H11 124.7
O1 C11 H11 124.7
C13 C12 C7 102.38(14)
C13 C12 H12A 111.3
C7 C12 H12A 111.3
C13 C12 H12B 111.3
C7 C12 H12B 111.3
H12A C12 H12B 109.2
N1 C13 C14 122.54(16)
N1 C13 C12 113.56(15)
C14 C13 C12 123.84(16)
C19 C14 C15 117.91(17)
C19 C14 C13 120.04(16)
C15 C14 C13 122.04(17)
C16 C15 C14 121.01(19)
C16 C15 H15 119.5
C14 C15 H15 119.5
C15 C16 C17 119.5(2)
C15 C16 H16 120.3
C17 C16 H16 120.3
C18 C17 C16 121.16(19)
C18 C17 Cl1 119.11(17)
C16 C17 Cl1 119.72(16)
C17 C18 C19 119.06(19)
C17 C18 H18 120.5
C19 C18 H18 120.5
C18 C19 C14 121.38(18)
C18 C19 H19 119.3
C14 C19 H19 119.3
C13 N1 N2 108.75(14)
N1 N2 C6 121.33(14)
N1 N2 C7 112.76(13)
C6 N2 C7 125.74(14)
C11 O1 C8 106.40(16)

loop_
_geom_bond_atom_site_label_1
_geom_bond_atom_site_label_2
_geom_bond_distance
C1 C2 1.381(3)
C1 C6 1.392(2)
C1 H1 0.9300
C2 C3 1.372(3)
C2 H2 0.9300
C3 C4 1.382(3)
C3 H3 0.9300
C4 C5 1.375(3)
C4 H4 0.9300
C5 C6 1.399(2)
C5 H5 0.9300
C6 N2 1.380(2)
C7 N2 1.475(2)
C7 C8 1.485(2)
C7 C12 1.533(2)
C7 H7 0.9800
C8 C9 1.337(3)
C8 O1 1.365(2)
C9 C10 1.412(3)
C9 H9 0.9300
C10 C11 1.320(3)
C10 H10 0.9300
C11 O1 1.364(2)
C11 H11 0.9300
C12 C13 1.506(2)
C12 H12A 0.9700
C12 H12B 0.9700
C13 N1 1.285(2)
C13 C14 1.459(2)
C14 C19 1.389(3)
C14 C15 1.393(3)
C15 C16 1.372(3)
C15 H15 0.9300
C16 C17 1.377(3)
C16 H16 0.9300
C17 C18 1.367(3)
C17 Cl1 1.739(2)
C18 C19 1.380(3)
C18 H18 0.9300
C19 H19 0.9300
N1 N2 1.376(2)

loop_
_geom_torsion_atom_site_label_1
_geom_torsion_atom_site_label_2
_geom_torsion_atom_site_label_3
_geom_torsion_atom_site_label_4
_geom_torsion
C6 C1 C2 C3 -0.1(3)
C1 C2 C3 C4 -0.2(3)
C2 C3 C4 C5 0.5(3)
C3 C4 C5 C6 -0.4(3)
C2 C1 C6 N2 179.94(17)
C2 C1 C6 C5 0.2(3)
C4 C5 C6 N2 -179.69(16)
C4 C5 C6 C1 0.1(3)
N2 C7 C8 C9 115.2(2)
C12 C7 C8 C9 -130.3(2)
N2 C7 C8 O1 -63.19(19)
C12 C7 C8 O1 51.3(2)
O1 C8 C9 C10 0.2(2)
C7 C8 C9 C10 -178.27(19)
C8 C9 C10 C11 -0.2(2)
C9 C10 C11 O1 0.2(3)
N2 C7 C12 C13 9.09(16)
C8 C7 C12 C13 -111.32(16)
C7 C12 C13 N1 -6.46(19)
C7 C12 C13 C14 176.41(15)
N1 C13 C14 C19 -171.77(17)
C12 C13 C14 C19 5.1(3)
N1 C13 C14 C15 6.8(3)
C12 C13 C14 C15 -176.32(18)
C19 C14 C15 C16 0.6(3)
C13 C14 C15 C16 -177.95(19)
C14 C15 C16 C17 -0.2(3)
C15 C16 C17 C18 -0.2(3)
C15 C16 C17 Cl1 -179.60(17)
C16 C17 C18 C19 0.1(3)
Cl1 C17 C18 C19 179.52(16)
C17 C18 C19 C14 0.4(3)
C15 C14 C19 C18 -0.7(3)
C13 C14 C19 C18 177.90(17)
C14 C13 N1 N2 177.55(15)
C12 C13 N1 N2 0.4(2)
C13 N1 N2 C6 -178.02(15)
C13 N1 N2 C7 6.48(19)
C1 C6 N2 N1 171.10(15)
C5 C6 N2 N1 -9.1(2)
C1 C6 N2 C7 -14.0(3)
C5 C6 N2 C7 165.74(16)
C8 C7 N2 N1 112.14(16)
C12 C7 N2 N1 -10.00(18)
C8 C7 N2 C6 -63.1(2)
C12 C7 N2 C6 174.74(15)
C10 C11 O1 C8 -0.1(2)
C9 C8 O1 C11 -0.1(2)
C7 C8 O1 C11 178.72(15)

loop_
_cod_related_entry_id
_cod_related_entry_database
_cod_related_entry_code
1 ChemSpider 2112378
